data_4323180
loop_
_publ_author_name
'Jo-Yu Tung'
'Jyh-Horung Chen'
'Feng-Ling Liao'
'Sue-Lein Wang'
'Lian-Pin Hwang'

_publ_section_title
;
 Six-Coordinate Thallium(III) Porphyrin Triflate: Synthesis,
 Physiochemical Characteristics, and X-ray Crystal Structure of
 (Trifluoromethanesulfonato)(tetrahydrofuran)
 (meso-tetraphenylporphyrinato)thallium(III) Tetrahydrofuran Solvate,
 [Tl(tpp)(OSO2CF3)(THF).THF]
;
_journal_name_full 'Inorganic Chemistry'
_journal_page_first 6104
_journal_page_last 6108
_journal_paper_doi 10.1021/ic9803199
_journal_volume 37
_journal_year 1998
_chemical_formula_moiety 'C49H36F3N4O4STl, C4H8O'
_chemical_formula_sum 'C53 H44 F3 N4 O5 S Tl'
_chemical_formula_weight 1110.4
_space_group_IT_number 9
_symmetry_cell_setting monoclinic
_symmetry_space_group_name_Hall 'C -2yc'
_symmetry_space_group_name_H-M 'C 1 c 1'
_atom_type_scat_source 'International Table vol IV'
_cell_angle_alpha 90
_cell_angle_beta 111.702(1)
_cell_angle_gamma 90
_cell_formula_units_Z 4
_cell_length_a 19.2967(1)
_cell_length_b 11.0937(1)
_cell_length_c 23.1386(3)
_cell_measurement_reflns_used 3127
_cell_measurement_temperature 296
_cell_measurement_theta_max 25.55
_cell_measurement_theta_min 1.25
_cell_volume 4602.23(8)
_computing_cell_refinement 'Siemens XSCANS'
_computing_data_collection 'Siemens XSCANS'
_computing_data_reduction 'Siemens XSCANS'
_computing_molecular_graphics 'Siemens SHELXTL'
_computing_publication_material 'Siemens SHELXTL'
_computing_structure_refinement 'Siemens SHELXTL'
_computing_structure_solution 'Siemens SHELXTL'
_diffrn_measurement_device 'Siemens SMART CCD'
_diffrn_measurement_method 2\q-\q
_diffrn_radiation_type MoK\a
_diffrn_radiation_wavelength 0.71073
_diffrn_reflns_limit_h_max 22
_diffrn_reflns_limit_h_min -23
_diffrn_reflns_limit_k_max 13
_diffrn_reflns_limit_k_min 0
_diffrn_reflns_limit_l_max 27
_diffrn_reflns_limit_l_min -15
_diffrn_reflns_number 19597
_exptl_absorpt_coefficient_mu 3.621
_exptl_absorpt_correction_T_max 0.943
_exptl_absorpt_correction_T_min 0.647
_exptl_absorpt_correction_type '\y scans'
_exptl_crystal_colour Blue
_exptl_crystal_density_diffrn 1.602
_exptl_crystal_density_meas ?
_exptl_crystal_description Columnar
_exptl_crystal_size_max 0.58
_exptl_crystal_size_mid 0.38
_exptl_crystal_size_min 0.28
_refine_diff_density_max 0.96
_refine_diff_density_min -0.93
_refine_ls_extinction_coef 0.23(11)
_refine_ls_extinction_method F*=F[1+0.002\cF^2^/sin(2\q)]^-1/4^
_refine_ls_goodness_of_fit_obs 1.07
_refine_ls_hydrogen_treatment 'Riding model, fixed isotropic U'
_refine_ls_number_parameters 579
_refine_ls_R_factor_obs 0.0298
_refine_ls_shift/esd_max 0.017
_refine_ls_weighting_details w^-1^=\s^2^(F)+0.0010F^2^
_refine_ls_weighting_scheme calc
_refine_ls_wR_factor_obs 0.0413
_reflns_number_observed 4641
_reflns_number_total 5015
_reflns_observed_criterion 'I > 3.0\s(I)'
_cod_data_source_file ic9803199.cif
_cod_data_source_block Tl(tpp)(OSO2CF3)(THF).THF
_cod_depositor_comments
;
The following automatic conversions were performed:

'_exptl_crystal_density_meas' value 'not measured' was changed to '?'
- the value is perceived as not measured.

Automatic conversion script
Id: cif_fix_values 3008 2015-01-20 13:52:24Z robertas 

The following automatic conversions were performed:

'_refine_ls_weighting_scheme' value 'w^-1^=\s^2^(F)+0.0010F^2^' was
changed to 'calc'. New tag '_refine_ls_weighting_details' was
created. The value of the new tag was set to
'w^-1^=\s^2^(F)+0.0010F^2^'.

Automatic conversion script
Id: cif_fix_values 3143 2015-03-26 13:38:13Z robertas 
;
_cod_original_cell_volume 4602.2(10)
_cod_database_code 4323180

loop_
_symmetry_equiv_pos_as_xyz
'x, y, z'
'x, -y, 1/2+z'
'x+1/2, y+1/2, z'
'x+1/2, -y+1/2, 1/2+z'

loop_
_atom_site_aniso_label
_atom_site_aniso_U_11
_atom_site_aniso_U_22
_atom_site_aniso_U_33
_atom_site_aniso_U_12
_atom_site_aniso_U_13
_atom_site_aniso_U_23
_atom_site_aniso_type_symbol
Tl1 0.058(1) 0.033(1) 0.047(1) 0.009(1) 0.029(1) 0.003(1) Tl
S1 0.058(1) 0.067(2) 0.066(2) -0.003(1) 0.023(1) -0.011(1) S
F1 0.166(9) 0.104(8) 0.147(10) 0.050(7) 0.041(8) -0.036(7) F
F2 0.097(6) 0.214(12) 0.151(9) -0.025(7) 0.087(6) -0.013(9) F
F3 0.089(6) 0.197(12) 0.119(10) 0.042(6) 0.006(7) 0.040(7) F
O1 0.060(4) 0.083(5) 0.067(5) -0.021(3) 0.004(4) -0.002(4) O
O2 0.088(6) 0.125(8) 0.088(7) -0.026(5) 0.055(5) -0.006(5) O
O3 0.105(6) 0.076(6) 0.120(7) -0.017(5) 0.029(6) -0.046(5) O
O4 0.061(4) 0.086(5) 0.076(5) -0.008(4) 0.016(4) -0.027(5) O
N1 0.044(3) 0.030(4) 0.050(4) 0.000(3) 0.022(3) -0.005(3) N
N2 0.042(3) 0.039(4) 0.042(4) 0.011(3) 0.015(3) 0.004(3) N
N3 0.055(4) 0.039(4) 0.042(4) 0.009(3) 0.027(3) 0.003(3) N
N4 0.046(3) 0.031(3) 0.044(4) 0.009(3) 0.021(3) 0.010(3) N
C1 0.045(6) 0.035(6) 0.050(7) 0.002(4) 0.029(5) 0.004(5) C
C2 0.039(4) 0.042(4) 0.040(5) -0.002(3) 0.019(4) -0.005(4) C
C3 0.046(4) 0.042(4) 0.033(4) -0.004(3) 0.012(3) 0.004(3) C
C4 0.068(5) 0.038(4) 0.037(5) 0.002(4) 0.015(4) 0.004(4) C
C5 0.061(5) 0.035(4) 0.042(5) 0.012(4) 0.012(4) 0.008(4) C
C6 0.040(4) 0.032(4) 0.054(5) 0.000(3) 0.016(4) -0.002(4) C
C7 0.045(4) 0.029(4) 0.051(5) 0.005(3) 0.022(4) -0.001(3) C
C8 0.041(4) 0.030(4) 0.051(5) -0.004(3) 0.027(4) -0.004(3) C
C9 0.051(4) 0.041(5) 0.052(5) 0.004(3) 0.025(4) -0.007(4) C
C10 0.053(5) 0.046(5) 0.056(6) -0.001(4) 0.027(4) -0.008(4) C
C11 0.036(4) 0.038(4) 0.048(5) -0.002(3) 0.016(4) -0.011(4) C
C12 0.034(5) 0.033(5) 0.041(6) -0.001(4) 0.010(4) 0.000(5) C
C13 0.043(4) 0.043(5) 0.034(4) -0.001(3) 0.016(4) 0.000(4) C
C14 0.057(5) 0.036(5) 0.055(6) 0.004(4) 0.025(4) 0.011(4) C
C15 0.057(5) 0.035(4) 0.048(5) 0.006(3) 0.026(4) 0.005(4) C
C16 0.049(4) 0.032(4) 0.050(5) 0.001(3) 0.020(4) 0.005(3) C
C17 0.038(4) 0.030(4) 0.062(5) 0.002(3) 0.016(4) 0.000(4) C
C18 0.042(4) 0.032(4) 0.044(5) 0.003(3) 0.016(4) -0.002(3) C
C19 0.050(4) 0.042(5) 0.052(5) 0.004(3) 0.028(4) -0.003(4) C
C20 0.053(5) 0.045(5) 0.053(6) 0.004(4) 0.033(4) -0.005(4) C
C21 0.042(4) 0.042(4) 0.048(5) 0.006(3) 0.020(4) 0.007(4) C
C22 0.070(6) 0.052(6) 0.047(6) 0.003(5) 0.025(5) -0.003(5) C
C23 0.101(8) 0.063(6) 0.044(6) 0.023(6) 0.019(5) 0.002(5) C
C24 0.082(7) 0.073(7) 0.068(7) 0.025(6) 0.044(6) 0.034(6) C
C25 0.078(7) 0.068(7) 0.079(8) 0.001(5) 0.050(6) 0.020(6) C
C26 0.057(5) 0.057(6) 0.068(7) -0.006(4) 0.026(5) 0.003(5) C
C27 0.051(5) 0.033(5) 0.049(6) 0.004(4) 0.026(5) 0.005(4) C
C28 0.051(7) 0.056(8) 0.090(11) 0.005(5) 0.023(7) -0.014(6) C
C29 0.093(10) 0.039(6) 0.116(12) 0.000(8) 0.052(10) -0.018(7) C
C30 0.067(7) 0.068(8) 0.096(9) 0.024(6) 0.030(7) -0.010(6) C
C31 0.056(7) 0.055(8) 0.161(17) 0.005(6) 0.019(9) -0.021(8) C
C32 0.059(7) 0.035(6) 0.155(15) 0.001(6) 0.025(8) -0.013(8) C
C33 0.051(4) 0.042(5) 0.045(5) 0.013(3) 0.026(4) 0.007(4) C
C34 0.083(7) 0.053(6) 0.057(7) -0.006(5) 0.026(6) 0.001(5) C
C35 0.111(9) 0.076(7) 0.052(6) 0.010(7) 0.042(6) 0.002(6) C
C36 0.114(9) 0.090(9) 0.054(7) 0.031(7) 0.048(7) 0.031(6) C
C37 0.076(7) 0.093(8) 0.064(7) -0.009(6) 0.037(6) 0.022(6) C
C38 0.064(5) 0.065(6) 0.048(5) -0.009(4) 0.024(5) 0.000(4) C
C39 0.047(5) 0.029(5) 0.058(6) 0.006(4) 0.032(5) 0.002(4) C
C40 0.055(6) 0.039(5) 0.065(8) -0.001(4) 0.016(6) -0.014(5) C
C41 0.079(7) 0.039(6) 0.103(11) -0.004(5) 0.034(7) -0.018(6) C
C42 0.087(9) 0.038(6) 0.073(8) 0.010(6) 0.037(8) -0.002(5) C
C43 0.050(7) 0.078(10) 0.116(13) 0.021(7) 0.007(8) -0.015(8) C
C44 0.048(6) 0.049(7) 0.083(9) 0.007(5) -0.003(6) -0.029(6) C
C45 0.068(9) 0.097(11) 0.094(12) 0.001(7) 0.024(9) -0.013(9) C
C46 0.069(10) 0.160(19) 0.163(23) -0.028(10) 0.035(12) -0.081(15) C
C47 0.064(9) 0.161(18) 0.124(17) -0.004(11) 0.012(10) 0.000(16) C
C48 0.104(11) 0.217(23) 0.067(9) -0.028(12) 0.024(9) -0.034(12) C
C49 0.081(9) 0.224(23) 0.121(14) -0.040(11) 0.048(9) -0.090(15) C

loop_
_atom_site_label
_atom_site_fract_x
_atom_site_fract_y
_atom_site_fract_z
_atom_site_U_iso_or_equiv
_atom_site_type_symbol
Tl1 0.0005 0.7685(1) 0.0005 0.044(1) Tl
S1 0.1617(1) 0.8537(3) 0.1251(1) 0.063(1) S
F1 0.2240(7) 0.6645(10) 0.1016(6) 0.144(6) F
F2 0.2815(5) 0.8295(12) 0.1018(5) 0.142(6) F
F3 0.2857(6) 0.7535(10) 0.1891(7) 0.144(6) F
O1 0.1192(3) 0.8553(7) 0.0584(4) 0.075(3) O
O2 0.1285(5) 0.7841(9) 0.1592(5) 0.094(5) O
O3 0.1910(5) 0.9659(8) 0.1525(5) 0.104(4) O
O4 -0.1405(4) 0.6899(8) -0.0755(4) 0.077(3) O
O5 0.2095(11) 0.4570(18) 0.2748(10) 0.229(8) O
N1 0.0346(3) 0.6652(6) -0.0623(3) 0.040(3) N
N2 -0.0338(3) 0.9099(6) -0.0671(3) 0.041(2) N
N3 -0.0625(4) 0.8522(6) 0.0493(3) 0.043(3) N
N4 0.0096(3) 0.6070(5) 0.0545(3) 0.039(2) N
C1 0.0399(7) 0.7102(12) -0.1166(7) 0.040(4) C
C2 0.0128(4) 0.8209(7) -0.1437(4) 0.039(3) C
C3 -0.0219(4) 0.9110(7) -0.1215(4) 0.041(3) C
C4 -0.0565(5) 1.0211(7) -0.1533(4) 0.049(3) C
C5 -0.0865(5) 1.0771(7) -0.1182(4) 0.048(3) C
C6 -0.0740(4) 1.0093(7) -0.0628(4) 0.042(3) C
C7 -0.1002(4) 1.0341(7) -0.0155(4) 0.041(3) C
C8 -0.0953(4) 0.9616(6) 0.0356(4) 0.038(3) C
C9 -0.1254(4) 0.9865(8) 0.0821(4) 0.046(3) C
C10 -0.1094(4) 0.8930(8) 0.1218(4) 0.050(3) C
C11 -0.0689(4) 0.8065(8) 0.1010(4) 0.040(3) C
C12 -0.0438(6) 0.6913(13) 0.1276(6) 0.037(4) C
C13 -0.0071(4) 0.6031(7) 0.1067(4) 0.040(3) C
C14 0.0212(4) 0.4909(7) 0.1365(4) 0.048(3) C
C15 0.0538(5) 0.4326(7) 0.1013(4) 0.045(3) C
C16 0.0458(4) 0.5072(7) 0.0497(4) 0.043(3) C
C17 0.0726(4) 0.4817(7) 0.0006(4) 0.044(3) C
C18 0.0680(4) 0.5540(7) -0.0490(4) 0.039(3) C
C19 0.0948(4) 0.5271(8) -0.0980(4) 0.046(3) C
C20 0.0772(4) 0.6191(8) -0.1388(4) 0.046(3) C
C21 0.0215(4) 0.8470(7) -0.2038(4) 0.043(3) C
C22 -0.0184(6) 0.7834(9) -0.2567(5) 0.056(4) C
C23 -0.0095(7) 0.8088(11) -0.3128(5) 0.072(5) C
C24 0.0406(6) 0.8942(10) -0.3149(6) 0.070(5) C
C25 0.0803(6) 0.9588(10) -0.2624(6) 0.069(5) C
C26 0.0713(5) 0.9352(9) -0.2071(5) 0.060(4) C
C27 -0.1404(6) 1.1527(8) -0.0214(5) 0.042(4) C
C28 -0.1023(7) 1.2565(9) -0.0006(9) 0.067(6) C
C29 -0.1386(9) 1.3618(12) -0.0059(8) 0.079(7) C
C30 -0.2152(7) 1.3682(12) -0.0334(7) 0.077(6) C
C31 -0.2520(9) 1.2655(11) -0.0519(10) 0.097(8) C
C32 -0.2151(7) 1.1564(12) -0.0453(9) 0.087(7) C
C33 -0.0540(4) 0.6652(7) 0.1870(4) 0.043(3) C
C34 -0.0079(7) 0.7178(9) 0.2411(6) 0.064(5) C
C35 -0.0153(7) 0.6926(12) 0.2970(5) 0.076(5) C
C36 -0.0688(7) 0.6159(12) 0.2982(6) 0.081(6) C
C37 -0.1148(6) 0.5610(11) 0.2449(5) 0.075(5) C
C38 -0.1075(5) 0.5837(9) 0.1891(5) 0.058(4) C
C39 0.1126(6) 0.3630(10) 0.0074(5) 0.041(4) C
C40 0.0751(7) 0.2649(8) -0.0261(7) 0.055(5) C
C41 0.1091(7) 0.1532(9) -0.0177(7) 0.074(6) C
C42 0.1784(9) 0.1382(10) 0.0227(6) 0.064(6) C
C43 0.2165(8) 0.2311(14) 0.0564(9) 0.088(7) C
C44 0.1841(6) 0.3491(10) 0.0462(6) 0.068(5) C
C45 0.2410(10) 0.7709(14) 0.1277(10) 0.088(7) C
C46 -0.2045(9) 0.7431(18) -0.0779(13) 0.133(12) C
C47 -0.2677(9) 0.6999(23) -0.1313(11) 0.123(10) C
C48 -0.2352(8) 0.6261(22) -0.1654(7) 0.132(10) C
C49 -0.1573(8) 0.6435(20) -0.1322(8) 0.139(10) C
C50 0.1972(12) 0.3366(18) 0.2710(11) 0.150(7) C
C51 0.2310(16) 0.2705(20) 0.2319(16) 0.180(12) C
C52 0.2733(11) 0.3670(16) 0.2199(11) 0.147(7) C
C53 0.2450(13) 0.4806(16) 0.2351(11) 0.168(8) C
H4A -0.0592 1.0452 -0.1939 0.080(0) H
H5A -0.1122 1.1529 -0.1282 0.080(0) H
H9A -0.1533 1.0571 0.0838 0.080(0) H
H10A -0.1224 0.8861 0.1579 0.080(0) H
H14A 0.0160 0.4619 0.1738 0.080(0) H
H15A 0.0785 0.3559 0.1101 0.080(0) H
H19A 0.1207 0.4548 -0.1009 0.080(0) H
H20A 0.0873 0.6216 -0.1763 0.080(0) H
H22A -0.0515 0.7210 -0.2537 0.080(0) H
H23A -0.0392 0.7671 -0.3501 0.080(0) H
H24A 0.0490 0.9121 -0.3524 0.080(0) H
H25A 0.1157 1.0196 -0.2624 0.080(0) H
H26A 0.1003 0.9783 -0.1701 0.080(0) H
H28A -0.0490 1.2512 0.0184 0.080(0) H
H29A -0.1107 1.4344 0.0090 0.080(0) H
H30A -0.2414 1.4435 -0.0391 0.080(0) H
H31A -0.3054 1.2681 -0.0707 0.080(0) H
H32A -0.2428 1.0825 -0.0565 0.080(0) H
H34A 0.0301 0.7717 0.2393 0.080(0) H
H35A 0.0135 0.7288 0.3363 0.080(0) H
H36A -0.0731 0.5809 0.3347 0.080(0) H
H37A -0.1529 0.5070 0.2465 0.080(0) H
H38A -0.1335 0.5362 0.1529 0.080(0) H
H40A 0.0249 0.2759 -0.0550 0.080(0) H
H41A 0.0795 0.0866 -0.0401 0.080(0) H
H42A 0.1998 0.0591 0.0267 0.080(0) H
H43A 0.2682 0.2212 0.0821 0.080(0) H
H44A 0.2089 0.4169 0.0711 0.080(0) H
H46A -0.2009 0.8292 -0.0802 0.080(0) H
H46B -0.2124 0.7232 -0.0404 0.080(0) H
H47A -0.2941 0.7657 -0.1569 0.080(0) H
H47B -0.3020 0.6550 -0.1183 0.080(0) H
H48A -0.2503 0.6511 -0.2080 0.080(0) H
H48B -0.2492 0.5434 -0.1640 0.080(0) H
H49A -0.1328 0.5667 -0.1266 0.080(0) H
H49B -0.1380 0.6930 -0.1568 0.080(0) H
H50A 0.1446 0.3211 0.2571 0.080(0) H
H50B 0.2203 0.3028 0.3119 0.080(0) H
H51A 0.1920 0.2484 0.1935 0.080(0) H
H51B 0.2593 0.2001 0.2505 0.080(0) H
H52A 0.2709 0.3670 0.1777 0.080(0) H
H52B 0.3242 0.3566 0.2474 0.080(0) H
H53A 0.2094 0.5138 0.1975 0.080(0) H
H53B 0.2839 0.5389 0.2527 0.080(0) H

loop_
_geom_angle_atom_site_label_1
_geom_angle_atom_site_label_2
_geom_angle_atom_site_label_3
_geom_angle
O1 Tl1 O4 173.6(3)
O4 Tl1 N1 83.0(3)
O4 Tl1 N2 78.6(2)
O1 Tl1 N3 98.2(3)
N1 Tl1 N3 164.6(2)
O1 Tl1 N4 98.9(2)
N1 Tl1 N4 88.2(3)
N3 Tll N4 89.7(3)
O1 S1 O3 116.0(5)
O1 S1 C45 100.7(8)
O3 S1 C45 104.1(7)
T11 O4 C46 123.8(10)
C46 O4 C49 103.9(14)
Tl1 N1 C1 124.5(7)
C1 N1 C18 109.9(9)
Tl1 N2 C6 124.5(6)
Tl1 N3 C8 124.9(6)
C8 N3 C11 110.9(8)
Tl1 N4 C16 125.0(7)
N1 C1 C2 125.7(13)
C2 C1 C20 127.8(14)
C1 C2 C21 116.0(10)
N2 C3 C2 126.8(7)
C2 C3 C4 127.3(8)
C4 C5 C6 109.8(7)
N2 C6 C7 126.5(8)
C6 C7 C8 128.1(7)
C8 C7 C27 116.6(9)
N3 C8 C9 106.5(7)
C8 C9 C10 108.2(8)
N3 C11 C10 106.8(7)
C10 C11 C12 126.6(10)
C11 C12 C33 115.8(11)
N4 C13 C12 127.0(9)
C12 C13 C14 126.6(10)
C14 C15 C16 107.3(7)
N4 C16 C17 125.5(8)
C16 C17 C18 127.8(7)
C18 C17 C39 118.0(9)
N1 C18 Cl9 106.6(7)
C18 Cl9 C20 108.8(8)
C2 C21 C22 120.7(8)
C22 C21 C26 118.9(10)
C22 C23 C24 120.2(10)
C24 C25 C26 120.1(11)
C7 C27 C28 121.1(9)
C28 C27 C32 118.7(11)
C28 C29 C30 121.4(13)
C30 C31 C32 121.5(14)
C12 C33 C34 119.9(10)
C34 C33 C38 119.1(10)
C34 C35 C36 119.5(10)
C36 C37 C38 120.5(12)
C17 C39 C40 119.4(8)
C40 C39 C44 118.7(10)
C40 C41 C42 120.9(11)
O1 Tl1 N1 97.2(3)
O1 Tl1 N2 95.0(2)
N1 Tl1 N2 89.2(3)
O4 Tl1 N3 81.7(3)
N2 Tl1 N3 89.2(3)
O4 Tll N4 87.5(2)
N2 Tl1 N4 166.1(2)
O1 S1 O2 113.8(5)
O2 S1 O3 114.7(7)
O2 S1 C45 105.2(8)
Tl1 O1 S1 129.6(5)
Tl1 O4 C49 124.7(8)
C50 O5 C53 105.4(21)
Tl1 N1 C18 124.5(6)
Tl1 N2 C3 124.8(5)
C3 N2 C6 110.6(7)
Tl1 N3 C11 124.0(5)
Tl1 N4 C13 123.1(5)
C13 N4 C16 110.5(7)
N1 C1 C20 106.5(10)
C1 C2 C3 128.0(10)
C3 C2 C21 116.0(7)
N2 C3 C4 105.9(7)
C3 C4 C5 108.0(8)
N2 C6 C5 105.7(8)
C5 C6 C7 127.7(7)
C6 C7 C27 115.2(8)
N3 C8 C7 126.2(9)
C7 C8 C9 127.3(7)
C9 C10 C11 107.6(9)
N3 C11 C12 126.5(10)
C11 C12 C13 127.9(12)
C13 C12 C33 116.2(10)
N4 C13 C14 106.4(8)
C13 C14 C15 107.7(9)
N4 C16 C15 108.1(8)
C15 C16 C17 126.4(7)
C16 C17 C39 114.2(8)
N1 C18 C17 126.2(9)
C17 C18 Cl9 127.2(7)
C1 C20 Cl9 108.2(10)
C2 C21 C26 120.4(8)
C21 C22 C23 120.1(10)
C23 C24 C25 120.0(12)
C21 C26 C25 120.7(9)
C7 C27 C32 120.2(9)
C27 C28 C29 120.7(12)
C29 C30 C31 117.3(13)
C27 C32 C31 120.2(12)
C12 C33 C38 120.9(8)
C33 C34 C35 120.9(12)
C35 C36 C37 120.7(13)
C33 C38 C37 119.3(9)
C17 C39 C44 121.9(9)
C39 C40 C41 120.4(10)
C41 C42 C43 120.5(12)
C42 C43 C44 119.7(12)
S1 C45 F1 112.7(12)
F1 C45 F2 108.9(19)
F1 C45 F3 107.7(13)
O4 C46 C47 110.9(21)
C47 C48 C49 102.4(15)
O5 C50 C51 114.8(23)
C51 C52 C53 107.8(23)
C39 C44 C43 119.4(11)
S1 C45 F2 112.3(11)
S1 C45 F3 108.3(16)
F2 C45 F3 106.7(13)
C46 C47 C48 104.7(16)
O4 C49 C48 114.0(15)
C50 C51 C52 99.1(19)
O5 C53 C52 108.7(19)

loop_
_geom_bond_atom_site_label_1
_geom_bond_atom_site_label_2
_geom_bond_distance
Tl1 O1 2.387(6)
Tl1 N1 2.137(8)
Tl1 N3 2.150(8)
S1 O1 1.455(8)
S1 O3 1.416(9)
F1 C45 1.312(20)
F3 C45 1.375(23)
O4 C49 1.333(21)
O5 C53 1.360(39)
N1 C18 1.373(9)
N2 C6 1.373(10)
N3 C11 1.346(13)
N4 C16 1.337(10)
C1 C20 1.440(18)
C2 C21 1.490(14)
C4 C5 1.314(14)
C6 C7 1.392(14)
C7 C27 1.508(12)
C9 C10 1.343(12)
C11 C12 1.423(16)
C12 C33 1.488(18)
C14 C15 1.362(14)
C16 C17 1.439(15)
C17 C39 1.505(13)
Cl9 C20 1.346(12)
C21 C26 1.393(13)
C23 C24 1.368(18)
C25 C26 1.378(19)
C27 C32 1.339(16)
C29 C30 1.377(20)
C31 C32 1.385(19)
C33 C38 1.386(14)
C35 C36 1.347(20)
C37 C38 1.372(18)
C39 C44 1.348(14)
C41 C42 1.328(17)
C43 C44 1.433(19)
C47 C48 1.433(33)
C50 C51 1.489(45)
C52 C53 1.467(30)
Tl1 O4 2.778(7)
Tl1 N2 2.140(7)
Tl1 N4 2.153(6)
S1 O2 1.415(13)
S1 C45 1.766(20)
F2 C45 1.318(26)
O4 C46 1.351(22)
O5 C50 1.354(28)
N1 C1 1.391(18)
N2 C3 1.361(12)
N3 C8 1.352(10)
N4 C13 1.361(12)
C1 C2 1.391(15)
C2 C3 1.402(12)
C3 C4 1.454(11)
C5 C6 1.429(12)
C7 C8 1.405(12)
C8 C9 1.425(14)
C10 C11 1.430(13)
C12 C13 1.395(17)
C13 C14 1.429(11)
C15 C16 1.413(13)
C17 C18 1.376(13)
C18 C19 1.441(14)
C21 C22 1.376(13)
C22 C23 1.400(18)
C24 C25 1.374(15)
C27 C28 1.354(14)
C28 C29 1.343(19)
C30 C31 1.327(18)
C33 C34 1.369(13)
C34 C35 1.380(20)
C36 C37 1.367(15)
C39 C40 1.376(15)
C40 C41 1.382(15)
C42 C43 1.336(19)
C46 C47 1.458(27)
C48 C49 1.426(19)
C51 C52 1.434(36)
